data_7202589
loop_
_publ_author_name
'Jonna Jokiniemi'
'Eija Vuokila-Laine'
'Sirpa Per\"aniemi'
'Jouko J. Veps\"al\"ainen'
'Markku Ahlgr\'en'

_publ_section_title
;
 Structural study of metal complexes of bisphosphonate amide ester:
 copper, magnesium, zinc and cadmium complexes of
 (dichloromethylene)bisphosphonic acid P-piperidinium-P?-methyl ester
;
_journal_issue 2
_journal_name_full CrystEngComm
_journal_page_first 158
_journal_paper_doi 10.1039/b616077h
_journal_volume 9
_journal_year 2007
_chemical_formula_moiety 'C7 H19 Cl2 Mg N O8 P2'
_chemical_formula_sum 'C7 H19 Cl2 Mg N O8 P2'
_chemical_formula_weight 402.38
_chemical_name_systematic
;
?
;
_space_group_IT_number 15
_symmetry_cell_setting monoclinic
_symmetry_space_group_name_Hall '-C 2yc'
_symmetry_space_group_name_H-M 'C 1 2/c 1'
_atom_sites_solution_hydrogens geom
_atom_sites_solution_primary direct
_atom_sites_solution_secondary difmap
_audit_creation_method SHELXL-97
_cell_angle_alpha 90.00
_cell_angle_beta 120.6603(5)
_cell_angle_gamma 90.00
_cell_formula_units_Z 8
_cell_length_a 28.3302(3)
_cell_length_b 7.50440(10)
_cell_length_c 17.4238(3)
_cell_measurement_temperature 150(2)
_cell_measurement_theta_max 27.42
_cell_measurement_theta_min 2.36
_cell_volume 3186.48(8)
_computing_cell_refinement Denzo
_computing_data_collection Collect
_computing_data_reduction Denzo
_computing_molecular_graphics 'XP in SHELXTL'
_computing_publication_material 'SHELXL-97 (Sheldrick, 1997)'
_computing_structure_refinement 'SHELXL-97 (Sheldrick, 1997)'
_computing_structure_solution 'SHELXS-97 (Sheldrick, 1990)'
_diffrn_ambient_temperature 150(2)
_diffrn_measured_fraction_theta_full 0.995
_diffrn_measured_fraction_theta_max 0.995
_diffrn_measurement_device_type 'Nonius KappaCCD'
_diffrn_measurement_method CCD
_diffrn_radiation_monochromator graphite
_diffrn_radiation_source 'fine-focus sealed tube'
_diffrn_radiation_type MoK\a
_diffrn_radiation_wavelength 0.71073
_diffrn_reflns_av_R_equivalents 0.0373
_diffrn_reflns_av_sigmaI/netI 0.0319
_diffrn_reflns_limit_h_max 36
_diffrn_reflns_limit_h_min -36
_diffrn_reflns_limit_k_max 8
_diffrn_reflns_limit_k_min -9
_diffrn_reflns_limit_l_max 22
_diffrn_reflns_limit_l_min -22
_diffrn_reflns_number 22752
_diffrn_reflns_theta_full 27.42
_diffrn_reflns_theta_max 27.42
_diffrn_reflns_theta_min 2.36
_exptl_absorpt_coefficient_mu 0.681
_exptl_absorpt_correction_T_max 0.9661
_exptl_absorpt_correction_T_min 0.8329
_exptl_absorpt_correction_type multi-scan
_exptl_absorpt_process_details 'XPREP in SHELXTL'
_exptl_crystal_colour colourless
_exptl_crystal_density_diffrn 1.678
_exptl_crystal_density_method 'not measured'
_exptl_crystal_description plate
_exptl_crystal_F_000 1664
_exptl_crystal_size_max 0.15
_exptl_crystal_size_mid 0.10
_exptl_crystal_size_min 0.05
_refine_diff_density_max 0.410
_refine_diff_density_min -0.555
_refine_diff_density_rms 0.062
_refine_ls_extinction_coef 0.00094(16)
_refine_ls_extinction_expression Fc^*^=kFc[1+0.001xFc^2^\l^3^/sin(2\q)]^-1/4^
_refine_ls_extinction_method SHELXL
_refine_ls_goodness_of_fit_ref 1.043
_refine_ls_hydrogen_treatment constr
_refine_ls_matrix_type full
_refine_ls_number_parameters 194
_refine_ls_number_reflns 3620
_refine_ls_number_restraints 0
_refine_ls_restrained_S_all 1.043
_refine_ls_R_factor_all 0.0346
_refine_ls_R_factor_gt 0.0277
_refine_ls_shift/su_max 0.001
_refine_ls_shift/su_mean 0.000
_refine_ls_structure_factor_coef Fsqd
_refine_ls_weighting_details 'calc w=1/[\s^2^(Fo^2^)+(0.0280P)^2^+4.3000P] where P=(Fo^2^+2Fc^2^)/3'
_refine_ls_weighting_scheme calc
_refine_ls_wR_factor_gt 0.0667
_refine_ls_wR_factor_ref 0.0702
_reflns_number_gt 3155
_reflns_number_total 3620
_reflns_threshold_expression >2sigma(I)
_cod_data_source_file b616077h.txt
_cod_data_source_block Structure(2)
_cod_database_code 7202589

loop_
_symmetry_equiv_pos_as_xyz
'x, y, z'
'-x, y, -z+1/2'
'x+1/2, y+1/2, z'
'-x+1/2, y+1/2, -z+1/2'
'-x, -y, -z'
'x, -y, z-1/2'
'-x+1/2, -y+1/2, -z'
'x+1/2, -y+1/2, z-1/2'

loop_
_atom_site_label
_atom_site_type_symbol
_atom_site_fract_x
_atom_site_fract_y
_atom_site_fract_z
_atom_site_U_iso_or_equiv
_atom_site_adp_type
_atom_site_occupancy
_atom_site_symmetry_multiplicity
_atom_site_calc_flag
_atom_site_refinement_flags
_atom_site_disorder_assembly
_atom_site_disorder_group
Cl1 Cl 0.654536(16) 0.02976(5) 0.44725(3) 0.01990(11) Uani 1 1 d . . .
Cl2 Cl 0.665294(16) 0.33489(5) 0.55739(3) 0.02002(11) Uani 1 1 d . . .
P1 P 0.560073(16) 0.13202(5) 0.46568(3) 0.01258(11) Uani 1 1 d . . .
P2 P 0.596711(16) 0.36607(5) 0.35901(3) 0.01220(11) Uani 1 1 d . . .
Mg1 Mg 0.5000 0.05495(10) 0.2500 0.01260(16) Uani 1 2 d S . .
Mg2 Mg 0.5000 0.5000 0.5000 0.01351(16) Uani 1 2 d S . .
O1 O 0.55573(5) -0.15554(15) 0.26681(8) 0.0178(2) Uani 1 1 d . . .
H1A H 0.5611 -0.2296 0.3074 0.027 Uiso 1 1 d R . .
H1B H 0.5459 -0.2165 0.2199 0.027 Uiso 1 1 d R . .
O2 O 0.47298(5) 0.54260(15) 0.36021(7) 0.0179(2) Uani 1 1 d . . .
H2A H 0.4564 0.4540 0.3269 0.027 Uiso 1 1 d R . .
H2B H 0.4976 0.5736 0.3487 0.027 Uiso 1 1 d R . .
O3 O 0.56987(5) 0.63527(15) 0.52920(8) 0.0185(3) Uani 1 1 d . . .
H3A H 0.5700 0.7483 0.5326 0.028 Uiso 1 1 d R . .
H3B H 0.5856 0.6071 0.5004 0.028 Uiso 1 1 d R . .
O11 O 0.52498(5) 0.03004(15) 0.38215(7) 0.0164(2) Uani 1 1 d . . .
O12 O 0.53642(5) 0.28210(15) 0.49022(8) 0.0180(2) Uani 1 1 d . . .
O13 O 0.58673(5) -0.00725(15) 0.54549(7) 0.0181(3) Uani 1 1 d . . .
O21 O 0.55952(4) 0.25411(14) 0.27929(7) 0.0148(2) Uani 1 1 d . . .
O22 O 0.57383(5) 0.52961(14) 0.37846(7) 0.0162(2) Uani 1 1 d . . .
N2 N 0.65098(5) 0.42302(18) 0.35460(9) 0.0166(3) Uani 1 1 d . . .
C1 C 0.61868(6) 0.2161(2) 0.45744(10) 0.0147(3) Uani 1 1 d . . .
C13 C 0.60537(8) 0.0439(2) 0.63677(11) 0.0251(4) Uani 1 1 d . . .
H13A H 0.5980 0.1708 0.6389 0.038 Uiso 1 1 calc R . .
H13B H 0.6449 0.0218 0.6739 0.038 Uiso 1 1 calc R . .
H13C H 0.5858 -0.0264 0.6593 0.038 Uiso 1 1 calc R . .
C21 C 0.67375(7) 0.3127(2) 0.31168(12) 0.0233(4) Uani 1 1 d . . .
H21A H 0.6477 0.2161 0.2771 0.028 Uiso 1 1 calc R . .
H21B H 0.7086 0.2577 0.3577 0.028 Uiso 1 1 calc R . .
C22 C 0.68415(8) 0.4280(3) 0.24967(13) 0.0287(4) Uani 1 1 d . . .
H22A H 0.6489 0.4756 0.2011 0.034 Uiso 1 1 calc R . .
H22B H 0.7008 0.3545 0.2224 0.034 Uiso 1 1 calc R . .
C23 C 0.72254(8) 0.5823(3) 0.30135(13) 0.0311(4) Uani 1 1 d . . .
H23A H 0.7593 0.5350 0.3447 0.037 Uiso 1 1 calc R . .
H23B H 0.7263 0.6616 0.2594 0.037 Uiso 1 1 calc R . .
C24 C 0.70045(8) 0.6884(3) 0.35069(13) 0.0289(4) Uani 1 1 d . . .
H24A H 0.7278 0.7790 0.3888 0.035 Uiso 1 1 calc R . .
H24B H 0.6666 0.7515 0.3069 0.035 Uiso 1 1 calc R . .
C25 C 0.68790(7) 0.5685(2) 0.40832(11) 0.0215(4) Uani 1 1 d . . .
H25A H 0.7225 0.5180 0.4574 0.026 Uiso 1 1 calc R . .
H25B H 0.6705 0.6394 0.4351 0.026 Uiso 1 1 calc R . .

loop_
_atom_site_aniso_label
_atom_site_aniso_U_11
_atom_site_aniso_U_22
_atom_site_aniso_U_33
_atom_site_aniso_U_23
_atom_site_aniso_U_13
_atom_site_aniso_U_12
Cl1 0.0192(2) 0.0177(2) 0.0215(2) 0.00030(14) 0.00947(17) 0.00678(14)
Cl2 0.0196(2) 0.0212(2) 0.01383(19) -0.00333(14) 0.00451(16) -0.00214(15)
P1 0.0166(2) 0.0101(2) 0.0118(2) 0.00104(14) 0.00776(17) 0.00135(14)
P2 0.0131(2) 0.0118(2) 0.0123(2) 0.00039(14) 0.00689(16) 0.00054(14)
Mg1 0.0139(4) 0.0116(4) 0.0120(4) 0.000 0.0064(3) 0.000
Mg2 0.0167(4) 0.0109(4) 0.0143(4) 0.0002(3) 0.0089(3) 0.0013(3)
O1 0.0238(6) 0.0149(6) 0.0150(6) 0.0001(4) 0.0100(5) 0.0025(4)
O2 0.0203(6) 0.0177(6) 0.0170(6) -0.0003(4) 0.0105(5) -0.0001(4)
O3 0.0215(6) 0.0122(6) 0.0253(6) -0.0020(4) 0.0144(5) -0.0007(4)
O11 0.0189(6) 0.0163(6) 0.0143(6) -0.0012(4) 0.0088(5) -0.0031(4)
O12 0.0235(6) 0.0131(6) 0.0220(6) 0.0008(4) 0.0149(5) 0.0026(4)
O13 0.0275(7) 0.0137(6) 0.0126(6) 0.0018(4) 0.0098(5) 0.0023(4)
O21 0.0151(6) 0.0145(6) 0.0129(5) 0.0004(4) 0.0058(5) -0.0016(4)
O22 0.0203(6) 0.0133(6) 0.0184(6) 0.0015(4) 0.0124(5) 0.0026(4)
N2 0.0163(7) 0.0174(7) 0.0196(7) -0.0045(5) 0.0116(6) -0.0035(5)
C1 0.0162(8) 0.0131(8) 0.0131(7) -0.0011(6) 0.0063(6) 0.0018(6)
C13 0.0364(11) 0.0250(10) 0.0115(8) 0.0018(6) 0.0104(8) 0.0010(7)
C21 0.0222(9) 0.0249(9) 0.0291(9) -0.0054(7) 0.0177(8) 0.0001(7)
C22 0.0264(10) 0.0412(11) 0.0250(10) -0.0041(8) 0.0178(8) -0.0023(8)
C23 0.0230(10) 0.0460(12) 0.0269(10) 0.0039(8) 0.0148(8) -0.0080(8)
C24 0.0278(10) 0.0274(10) 0.0313(10) -0.0001(8) 0.0150(9) -0.0098(8)
C25 0.0186(8) 0.0247(9) 0.0198(9) -0.0047(7) 0.0089(7) -0.0070(7)

loop_
_atom_type_symbol
_atom_type_description
_atom_type_scat_dispersion_real
_atom_type_scat_dispersion_imag
_atom_type_scat_source
C C 0.0033 0.0016 'International Tables Vol C Tables 4.2.6.8 and 6.1.1.4'
H H 0.0000 0.0000 'International Tables Vol C Tables 4.2.6.8 and 6.1.1.4'
N N 0.0061 0.0033 'International Tables Vol C Tables 4.2.6.8 and 6.1.1.4'
O O 0.0106 0.0060 'International Tables Vol C Tables 4.2.6.8 and 6.1.1.4'
Mg Mg 0.0486 0.0363 'International Tables Vol C Tables 4.2.6.8 and 6.1.1.4'
P P 0.1023 0.0942 'International Tables Vol C Tables 4.2.6.8 and 6.1.1.4'
Cl Cl 0.1484 0.1585 'International Tables Vol C Tables 4.2.6.8 and 6.1.1.4'

loop_
_geom_angle_atom_site_label_1
_geom_angle_atom_site_label_2
_geom_angle_atom_site_label_3
_geom_angle
_geom_angle_site_symmetry_1
_geom_angle_site_symmetry_3
_geom_angle_publ_flag
O12 P1 O11 119.89(7) . . ?
O12 P1 O13 109.31(6) . . ?
O11 P1 O13 107.45(6) . . ?
O12 P1 C1 108.62(7) . . ?
O11 P1 C1 106.14(7) . . ?
O13 P1 C1 104.33(7) . . ?
O21 P2 O22 119.02(7) . . ?
O21 P2 N2 109.63(7) . . ?
O22 P2 N2 108.71(7) . . ?
O21 P2 C1 105.06(7) . . ?
O22 P2 C1 105.31(7) . . ?
N2 P2 C1 108.59(7) . . ?
O11 Mg1 O11 169.50(7) . 2_655 ?
O11 Mg1 O21 91.00(4) . . ?
O11 Mg1 O21 96.43(4) 2_655 . ?
O11 Mg1 O21 96.43(4) . 2_655 ?
O11 Mg1 O21 91.00(4) 2_655 2_655 ?
O21 Mg1 O21 89.90(7) . 2_655 ?
O11 Mg1 O1 83.93(5) . 2_655 ?
O11 Mg1 O1 88.34(5) 2_655 2_655 ?
O21 Mg1 O1 174.54(4) . 2_655 ?
O21 Mg1 O1 92.68(4) 2_655 2_655 ?
O11 Mg1 O1 88.34(5) . . ?
O11 Mg1 O1 83.93(5) 2_655 . ?
O21 Mg1 O1 92.68(4) . . ?
O21 Mg1 O1 174.54(4) 2_655 . ?
O1 Mg1 O1 85.16(7) 2_655 . ?
O12 Mg2 O12 180.00(7) . 5_666 ?
O12 Mg2 O3 92.82(5) . 5_666 ?
O12 Mg2 O3 87.18(5) 5_666 5_666 ?
O12 Mg2 O3 87.18(5) . . ?
O12 Mg2 O3 92.82(5) 5_666 . ?
O3 Mg2 O3 179.999(1) 5_666 . ?
O12 Mg2 O2 85.78(4) . . ?
O12 Mg2 O2 94.22(4) 5_666 . ?
O3 Mg2 O2 92.93(5) 5_666 . ?
O3 Mg2 O2 87.07(4) . . ?
O12 Mg2 O2 94.22(4) . 5_666 ?
O12 Mg2 O2 85.78(4) 5_666 5_666 ?
O3 Mg2 O2 87.07(5) 5_666 5_666 ?
O3 Mg2 O2 92.93(5) . 5_666 ?
O2 Mg2 O2 179.998(1) . 5_666 ?
Mg1 O1 H1A 113.7 . . ?
Mg1 O1 H1B 114.1 . . ?
H1A O1 H1B 106.3 . . ?
Mg2 O2 H2A 114.0 . . ?
Mg2 O2 H2B 116.2 . . ?
H2A O2 H2B 106.7 . . ?
Mg2 O3 H3A 118.8 . . ?
Mg2 O3 H3B 117.5 . . ?
H3A O3 H3B 107.7 . . ?
P1 O11 Mg1 136.84(7) . . ?
P1 O12 Mg2 169.15(8) . . ?
C13 O13 P1 122.07(11) . . ?
P2 O21 Mg1 135.80(7) . . ?
C21 N2 C25 112.86(13) . . ?
C21 N2 P2 123.02(11) . . ?
C25 N2 P2 123.00(11) . . ?
Cl1 C1 Cl2 108.07(8) . . ?
Cl1 C1 P1 108.57(8) . . ?
Cl2 C1 P1 109.84(8) . . ?
Cl1 C1 P2 108.62(8) . . ?
Cl2 C1 P2 109.07(8) . . ?
P1 C1 P2 112.58(8) . . ?
O13 C13 H13A 109.5 . . ?
O13 C13 H13B 109.5 . . ?
H13A C13 H13B 109.5 . . ?
O13 C13 H13C 109.5 . . ?
H13A C13 H13C 109.5 . . ?
H13B C13 H13C 109.5 . . ?
N2 C21 C22 109.57(15) . . ?
N2 C21 H21A 109.8 . . ?
C22 C21 H21A 109.8 . . ?
N2 C21 H21B 109.8 . . ?
C22 C21 H21B 109.8 . . ?
H21A C21 H21B 108.2 . . ?
C21 C22 C23 110.41(15) . . ?
C21 C22 H22A 109.6 . . ?
C23 C22 H22A 109.6 . . ?
C21 C22 H22B 109.6 . . ?
C23 C22 H22B 109.6 . . ?
H22A C22 H22B 108.1 . . ?
C24 C23 C22 110.81(15) . . ?
C24 C23 H23A 109.5 . . ?
C22 C23 H23A 109.5 . . ?
C24 C23 H23B 109.5 . . ?
C22 C23 H23B 109.5 . . ?
H23A C23 H23B 108.1 . . ?
C25 C24 C23 111.48(16) . . ?
C25 C24 H24A 109.3 . . ?
C23 C24 H24A 109.3 . . ?
C25 C24 H24B 109.3 . . ?
C23 C24 H24B 109.3 . . ?
H24A C24 H24B 108.0 . . ?
N2 C25 C24 110.43(14) . . ?
N2 C25 H25A 109.6 . . ?
C24 C25 H25A 109.6 . . ?
N2 C25 H25B 109.6 . . ?
C24 C25 H25B 109.6 . . ?
H25A C25 H25B 108.1 . . ?

loop_
_geom_bond_atom_site_label_1
_geom_bond_atom_site_label_2
_geom_bond_distance
_geom_bond_site_symmetry_2
_geom_bond_publ_flag
Cl1 C1 1.7898(16) . ?
Cl2 C1 1.7960(16) . ?
P1 O12 1.4808(11) . ?
P1 O11 1.4889(11) . ?
P1 O13 1.5891(11) . ?
P1 C1 1.8492(16) . ?
P2 O21 1.5010(11) . ?
P2 O22 1.5051(11) . ?
P2 N2 1.6350(13) . ?
P2 C1 1.8724(16) . ?
Mg1 O11 2.0434(11) . ?
Mg1 O11 2.0434(11) 2_655 ?
Mg1 O21 2.1118(12) . ?
Mg1 O21 2.1118(12) 2_655 ?
Mg1 O1 2.1453(12) 2_655 ?
Mg1 O1 2.1453(12) . ?
Mg2 O12 1.9866(11) . ?
Mg2 O12 1.9866(11) 5_666 ?
Mg2 O3 2.0446(11) 5_666 ?
Mg2 O3 2.0447(11) . ?
Mg2 O2 2.1724(11) . ?
Mg2 O2 2.1724(11) 5_666 ?
O1 H1A 0.8500 . ?
O1 H1B 0.8500 . ?
O2 H2A 0.8500 . ?
O2 H2B 0.8501 . ?
O3 H3A 0.8500 . ?
O3 H3B 0.8500 . ?
O13 C13 1.449(2) . ?
N2 C21 1.467(2) . ?
N2 C25 1.471(2) . ?
C13 H13A 0.9800 . ?
C13 H13B 0.9800 . ?
C13 H13C 0.9800 . ?
C21 C22 1.525(3) . ?
C21 H21A 0.9900 . ?
C21 H21B 0.9900 . ?
C22 C23 1.529(3) . ?
C22 H22A 0.9900 . ?
C22 H22B 0.9900 . ?
C23 C24 1.521(3) . ?
C23 H23A 0.9900 . ?
C23 H23B 0.9900 . ?
C24 C25 1.519(2) . ?
C24 H24A 0.9900 . ?
C24 H24B 0.9900 . ?
C25 H25A 0.9900 . ?
C25 H25B 0.9900 . ?

loop_
_geom_hbond_atom_site_label_D
_geom_hbond_atom_site_label_H
_geom_hbond_atom_site_label_A
_geom_hbond_distance_DH
_geom_hbond_distance_HA
_geom_hbond_distance_DA
_geom_hbond_angle_DHA
_geom_hbond_site_symmetry_A
O1 H1B O2 0.85 2.18 2.9757(16) 156.4 2_645
O1 H1A O22 0.85 2.11 2.9347(16) 161.9 1_545
O2 H2B O22 0.85 1.98 2.7105(16) 144.2 .
O2 H2A O21 0.85 2.24 3.0265(16) 153.6 2_655
O3 H3B O22 0.85 2.06 2.8000(16) 145.2 .
O3 H3A O13 0.85 1.88 2.7143(16) 166.9 1_565
